data_4000061
_journal_name_full 'Chemistry of Materials'
_journal_year 2001
_chemical_formula_sum 'C12 H8 N2 O4 Zn'
_chemical_formula_weight 309.57
_space_group_IT_number 96
_symmetry_cell_setting tetragonal
_symmetry_space_group_name_Hall 'P 4nw 2abw'
_symmetry_space_group_name_H-M 'P 43 21 2'
_atom_sites_solution_hydrogens geom
_atom_sites_solution_primary direct
_atom_sites_solution_secondary difmap
_cell_angle_alpha 90.00
_cell_angle_beta 90.00
_cell_angle_gamma 90.00
_cell_formula_units_Z 3
_cell_length_a 7.7094(2)
_cell_length_b 7.7094(2)
_cell_length_c 20.3266(7)
_cell_measurement_temperature 198(2)
_cell_volume 1208.11(6)
_diffrn_ambient_temperature 198(2)
_diffrn_radiation_monochromator graphite
_diffrn_radiation_source 'fine-focus sealed tube'
_diffrn_radiation_type MoK\a
_diffrn_radiation_wavelength 0.71073
_diffrn_reflns_av_R_equivalents 0.1110
_diffrn_reflns_av_sigmaI/netI 0.0688
_diffrn_reflns_limit_h_max 10
_diffrn_reflns_limit_h_min -8
_diffrn_reflns_limit_k_max 10
_diffrn_reflns_limit_k_min -10
_diffrn_reflns_limit_l_max 21
_diffrn_reflns_limit_l_min -26
_diffrn_reflns_number 7484
_diffrn_reflns_theta_max 28.24
_diffrn_reflns_theta_min 2.83
_exptl_absorpt_coefficient_mu 1.533
_exptl_crystal_density_diffrn 1.277
_exptl_crystal_density_method 'not measured'
_exptl_crystal_F_000 468
_refine_ls_abs_structure_details 'Flack H D (1983), Acta Cryst. A39, 876-881'
_refine_ls_abs_structure_Flack 0.51(5)
_refine_ls_extinction_coef ?
_refine_ls_extinction_method none
_refine_ls_goodness_of_fit_ref 1.465
_refine_ls_hydrogen_treatment mixed
_refine_ls_matrix_type full
_refine_ls_number_parameters 87
_refine_ls_number_reflns 1491
_refine_ls_number_restraints 0
_refine_ls_restrained_S_all 1.465
_refine_ls_R_factor_all 0.1016
_refine_ls_R_factor_gt 0.0827
_refine_ls_shift/su_max 0.022
_refine_ls_shift/su_mean 0.005
_refine_ls_structure_factor_coef Fsqd
_refine_ls_weighting_details 'calc w=1/[\s^2^(Fo^2^)+(0.0895P)^2^+0.0000P] where P=(Fo^2^+2Fc^2^)/3'
_refine_ls_weighting_scheme calc
_refine_ls_wR_factor_gt 0.1866
_refine_ls_wR_factor_ref 0.1967
_reflns_number_gt 1251
_reflns_number_total 1491
_reflns_threshold_expression >2sigma(I)
_cod_database_code 4000061

loop_
_symmetry_equiv_pos_as_xyz
'x, y, z'
'-x, -y, z+1/2'
'-y+1/2, x+1/2, z+3/4'
'y+1/2, -x+1/2, z+1/4'
'-x+1/2, y+1/2, -z+3/4'
'x+1/2, -y+1/2, -z+1/4'
'y, x, -z'
'-y, -x, -z+1/2'

loop_
_atom_site_label
_atom_site_type_symbol
_atom_site_fract_x
_atom_site_fract_y
_atom_site_fract_z
_atom_site_U_iso_or_equiv
_atom_site_adp_type
_atom_site_occupancy
_atom_site_symmetry_multiplicity
_atom_site_calc_flag
_atom_site_refinement_flags
_atom_site_disorder_assembly
_atom_site_disorder_group
Zn1 Zn 0.31869(9) 0.31869(9) 0.0000 0.0246(4) Uani 1 2 d S . .
O1 O 0.4014(8) 0.1422(6) 0.0655(2) 0.0350(13) Uani 1 1 d . . .
C6 C 0.3509(8) -0.3098(9) 0.0334(3) 0.0241(13) Uani 1 1 d . . .
H6 H 0.3183 -0.3002 -0.0115 0.029 Uiso 1 1 calc R . .
N1 N 0.3622(7) -0.4673(7) 0.0591(3) 0.0242(12) Uani 1 1 d . . .
C2 C 0.3830(9) -0.1610(9) 0.0671(3) 0.0263(14) Uani 1 1 d . . .
C3 C 0.4379(8) -0.1752(10) 0.1317(3) 0.0296(14) Uani 1 1 d . . .
H3 H 0.4667 -0.0746 0.1564 0.035 Uiso 1 1 calc R . .
C4 C 0.4499(9) -0.3353(10) 0.1592(3) 0.0332(16) Uani 1 1 d . . .
H4 H 0.4862 -0.3477 0.2036 0.040 Uiso 1 1 calc R . .
C5 C 0.4094(9) -0.4786(9) 0.1227(4) 0.0309(16) Uani 1 1 d . . .
H5 H 0.4148 -0.5896 0.1428 0.037 Uiso 1 1 calc R . .
C1 C 0.3595(9) 0.0073(8) 0.0339(3) 0.0279(15) Uani 1 1 d . . .
O2 O 0.2936(8) 0.0155(6) -0.0212(2) 0.0366(12) Uani 1 1 d . . .

loop_
_atom_site_aniso_label
_atom_site_aniso_U_11
_atom_site_aniso_U_22
_atom_site_aniso_U_33
_atom_site_aniso_U_23
_atom_site_aniso_U_13
_atom_site_aniso_U_12
Zn1 0.0184(4) 0.0184(4) 0.0372(6) 0.0035(3) -0.0035(3) -0.0006(4)
O1 0.048(3) 0.014(3) 0.043(3) 0.002(2) -0.006(2) -0.006(2)
C6 0.021(3) 0.023(3) 0.029(3) 0.003(3) -0.002(2) 0.004(3)
N1 0.019(3) 0.018(3) 0.036(3) 0.001(2) 0.001(2) -0.001(2)
C2 0.020(3) 0.025(4) 0.034(3) 0.001(3) 0.006(2) -0.004(3)
C3 0.026(3) 0.032(4) 0.030(3) 0.001(3) 0.000(3) -0.008(3)
C4 0.035(4) 0.031(4) 0.033(4) 0.005(3) -0.006(3) -0.003(3)
C5 0.030(4) 0.023(4) 0.040(4) 0.010(3) -0.005(3) -0.004(3)
C1 0.034(5) 0.014(3) 0.035(3) -0.002(3) 0.005(3) 0.009(2)
O2 0.049(4) 0.023(3) 0.038(2) 0.004(2) -0.005(2) -0.001(2)
